data_2235936
loop_
_publ_author_name
'de Sousa Oliveiria, Mauricio'
'Costa de Souza, Wanderson'
'Napolitano, Hamilton B.'
'Oliver, Allen G.'

_publ_section_title
;
 (2<i>E</i>)-3-(4-Methylphenyl)-1-(pyridin-3-yl)prop-2-en-1-one
;
_journal_coeditor_code NK2177
_journal_issue 8
_journal_name_full 'Acta Crystallographica Section E'
_journal_page_first o2585
_journal_paper_doi 10.1107/S1600536812032746
_journal_volume 68
_journal_year 2012
_chemical_formula_iupac 'C15 H13 N O'
_chemical_formula_moiety 'C15 H13 N O'
_chemical_formula_sum 'C15 H13 N O'
_chemical_formula_weight 223.26
_chemical_name_systematic
;
(2<i>E</i>)-3-(4-Methylphenyl)-1-(pyridin-3-yl)prop-2-en-1-one
;
_space_group_IT_number 2
_symmetry_cell_setting triclinic
_symmetry_space_group_name_Hall '-P 1'
_symmetry_space_group_name_H-M 'P -1'
_atom_sites_solution_hydrogens geom
_atom_sites_solution_primary direct
_atom_sites_solution_secondary difmap
_audit_creation_method SHELXL-97
_cell_angle_alpha 69.654(2)
_cell_angle_beta 84.231(2)
_cell_angle_gamma 81.280(2)
_cell_formula_units_Z 4
_cell_length_a 5.9026(7)
_cell_length_b 14.2199(16)
_cell_length_c 14.6772(17)
_cell_measurement_reflns_used 6635
_cell_measurement_temperature 120(2)
_cell_measurement_theta_max 26.38
_cell_measurement_theta_min 2.47
_cell_volume 1140.2(2)
_computing_cell_refinement 'SAINT (Bruker, 2012)'
_computing_data_collection 'APEX2 (Bruker, 2012)'
_computing_data_reduction 'SAINT (Bruker, 2012)'
_computing_molecular_graphics
;
POV-ray (Cason, 2003) and ORTEP-3 (Farrugia, 1997)
;
_computing_publication_material
;
publCIF (Westrip, 2010)
;
_computing_structure_refinement 'SHELXL97 (Sheldrick, 2008)'
_computing_structure_solution 'SHELXS97 (Sheldrick, 2008)'
_diffrn_ambient_temperature 120(2)
_diffrn_detector_area_resol_mean 8.33
_diffrn_measured_fraction_theta_full 0.994
_diffrn_measured_fraction_theta_max 0.994
_diffrn_measurement_device_type 'Bruker APEXII'
_diffrn_measurement_method 'combination of \w and \f-scans '
_diffrn_radiation_monochromator 'Bruker TRIUMPH curved-graphite'
_diffrn_radiation_source 'fine-focus sealed tube'
_diffrn_radiation_type MoK\a
_diffrn_radiation_wavelength 0.71073
_diffrn_reflns_av_R_equivalents 0.0274
_diffrn_reflns_av_sigmaI/netI 0.0249
_diffrn_reflns_limit_h_max 7
_diffrn_reflns_limit_h_min -7
_diffrn_reflns_limit_k_max 17
_diffrn_reflns_limit_k_min -17
_diffrn_reflns_limit_l_max 18
_diffrn_reflns_limit_l_min -18
_diffrn_reflns_number 23125
_diffrn_reflns_theta_full 26.45
_diffrn_reflns_theta_max 26.45
_diffrn_reflns_theta_min 1.48
_exptl_absorpt_coefficient_mu 0.082
_exptl_absorpt_correction_T_max 0.9970
_exptl_absorpt_correction_T_min 0.9875
_exptl_absorpt_correction_type numerical
_exptl_absorpt_process_details '(SADABS; Bruker, 2012'
_exptl_crystal_colour colourless
_exptl_crystal_density_diffrn 1.301
_exptl_crystal_density_method 'not measured'
_exptl_crystal_description block
_exptl_crystal_F_000 472
_exptl_crystal_size_max 0.19
_exptl_crystal_size_mid 0.08
_exptl_crystal_size_min 0.05
_refine_diff_density_max 0.231
_refine_diff_density_min -0.234
_refine_ls_extinction_method none
_refine_ls_goodness_of_fit_ref 1.029
_refine_ls_hydrogen_treatment constr
_refine_ls_matrix_type full
_refine_ls_number_parameters 309
_refine_ls_number_reflns 4692
_refine_ls_number_restraints 0
_refine_ls_restrained_S_all 1.029
_refine_ls_R_factor_all 0.0586
_refine_ls_R_factor_gt 0.0409
_refine_ls_shift/su_max 0.001
_refine_ls_shift/su_mean 0.000
_refine_ls_structure_factor_coef Fsqd
_refine_ls_weighting_details 'calc w=1/[\s^2^(Fo^2^)+(0.0474P)^2^+0.4373P] where P=(Fo^2^+2Fc^2^)/3'
_refine_ls_weighting_scheme calc
_refine_ls_wR_factor_gt 0.0951
_refine_ls_wR_factor_ref 0.1046
_reflns_number_gt 3684
_reflns_number_total 4692
_reflns_threshold_expression I>2sigma(I)
_cod_data_source_file nk2177.cif
_cod_data_source_block I
_cod_database_code 2235936
_cod_database_fobs_code 2235936

loop_
_symmetry_equiv_pos_as_xyz
'x, y, z'
'-x, -y, -z'

loop_
_atom_site_type_symbol
_atom_site_label
_atom_site_fract_x
_atom_site_fract_y
_atom_site_fract_z
_atom_site_U_iso_or_equiv
_atom_site_adp_type
_atom_site_calc_flag
_atom_site_refinement_flags
_atom_site_occupancy
_atom_site_symmetry_multiplicity
O O1 1.21189(17) 0.89124(8) 0.50027(8) 0.0260(3) Uani d . 1 1
N N1 1.0864(2) 0.99097(10) 0.21022(9) 0.0252(3) Uani d . 1 1
C C1 0.8702(3) 1.02931(11) 0.18543(11) 0.0231(3) Uani d . 1 1
H H1 0.8425 1.0611 0.1183 0.028 Uiso calc R 1 1
C C2 0.6856(2) 1.02514(11) 0.25204(11) 0.0226(3) Uani d . 1 1
H H2 0.5355 1.0531 0.2307 0.027 Uiso calc R 1 1
C C3 0.7227(2) 0.97950(11) 0.35032(11) 0.0209(3) Uani d . 1 1
H H3 0.5986 0.9750 0.3976 0.025 Uiso calc R 1 1
C C4 0.9451(2) 0.94052(10) 0.37837(10) 0.0185(3) Uani d . 1 1
C C5 1.1185(2) 0.94819(11) 0.30519(11) 0.0217(3) Uani d . 1 1
H H5 1.2704 0.9210 0.3244 0.026 Uiso calc R 1 1
C C6 1.0128(2) 0.89387(10) 0.48122(11) 0.0199(3) Uani d . 1 1
C C7 0.8380(2) 0.85094(11) 0.55766(10) 0.0207(3) Uani d . 1 1
H H7 0.6911 0.8455 0.5402 0.025 Uiso calc R 1 1
C C8 0.8858(2) 0.81970(10) 0.65125(11) 0.0199(3) Uani d . 1 1
H H8 1.0316 0.8309 0.6647 0.024 Uiso calc R 1 1
C C9 0.7396(2) 0.77026(10) 0.73542(10) 0.0188(3) Uani d . 1 1
C C10 0.5392(2) 0.73304(11) 0.72701(11) 0.0211(3) Uani d . 1 1
H H10 0.4936 0.7400 0.6645 0.025 Uiso calc R 1 1
C C11 0.4071(2) 0.68613(11) 0.80912(11) 0.0219(3) Uani d . 1 1
H H11 0.2719 0.6612 0.8019 0.026 Uiso calc R 1 1
C C12 0.4676(3) 0.67463(11) 0.90202(11) 0.0224(3) Uani d . 1 1
C C13 0.6673(3) 0.71086(11) 0.91037(11) 0.0238(3) Uani d . 1 1
H H13 0.7127 0.7034 0.9730 0.029 Uiso calc R 1 1
C C14 0.8011(2) 0.75763(11) 0.82884(11) 0.0219(3) Uani d . 1 1
H H14 0.9372 0.7816 0.8365 0.026 Uiso calc R 1 1
C C15 0.3179(3) 0.62614(13) 0.99064(12) 0.0319(4) Uani d . 1 1
H H15A 0.2129 0.5881 0.9739 0.048 Uiso calc R 1 1
H H15B 0.2290 0.6787 1.0131 0.048 Uiso calc R 1 1
H H15C 0.4146 0.5801 1.0425 0.048 Uiso calc R 1 1
O O2 1.03753(17) 0.70034(8) 0.34296(8) 0.0276(3) Uani d . 1 1
N N2 0.9368(2) 0.84417(10) 0.05356(9) 0.0258(3) Uani d . 1 1
C C16 0.7218(3) 0.87995(11) 0.02547(11) 0.0244(3) Uani d . 1 1
H H16 0.7003 0.9168 -0.0414 0.029 Uiso calc R 1 1
C C17 0.5298(3) 0.86595(11) 0.08880(11) 0.0241(3) Uani d . 1 1
H H17 0.3807 0.8919 0.0654 0.029 Uiso calc R 1 1
C C18 0.5586(2) 0.81352(11) 0.18673(10) 0.0205(3) Uani d . 1 1
H H18 0.4295 0.8028 0.2316 0.025 Uiso calc R 1 1
C C19 0.7788(2) 0.77691(10) 0.21845(10) 0.0179(3) Uani d . 1 1
C C20 0.9597(2) 0.79400(11) 0.14810(11) 0.0225(3) Uani d . 1 1
H H20 1.1105 0.7679 0.1693 0.027 Uiso calc R 1 1
C C21 0.8356(2) 0.72037(10) 0.32200(10) 0.0193(3) Uani d . 1 1
C C22 0.6481(2) 0.68910(11) 0.39596(10) 0.0207(3) Uani d . 1 1
H H22 0.4946 0.7185 0.3817 0.025 Uiso calc R 1 1
C C23 0.6925(2) 0.61986(11) 0.48271(10) 0.0195(3) Uani d . 1 1
H H23 0.8487 0.5924 0.4928 0.023 Uiso calc R 1 1
C C24 0.5285(2) 0.58134(10) 0.56403(10) 0.0182(3) Uani d . 1 1
C C25 0.2975(2) 0.62264(11) 0.56456(10) 0.0200(3) Uani d . 1 1
H H25 0.2401 0.6759 0.5089 0.024 Uiso calc R 1 1
C C26 0.1526(2) 0.58659(11) 0.64536(11) 0.0213(3) Uani d . 1 1
H H26 -0.0032 0.6159 0.6444 0.026 Uiso calc R 1 1
C C27 0.2294(3) 0.50814(11) 0.72827(10) 0.0208(3) Uani d . 1 1
C C28 0.4577(3) 0.46570(11) 0.72671(10) 0.0222(3) Uani d . 1 1
H H28 0.5134 0.4112 0.7818 0.027 Uiso calc R 1 1
C C29 0.6049(2) 0.50143(11) 0.64645(10) 0.0208(3) Uani d . 1 1
H H29 0.7600 0.4713 0.6473 0.025 Uiso calc R 1 1
C C30 0.0694(3) 0.47278(12) 0.81652(11) 0.0287(4) Uani d . 1 1
H H30A -0.0431 0.5297 0.8204 0.043 Uiso calc R 1 1
H H30B 0.1578 0.4463 0.8752 0.043 Uiso calc R 1 1
H H30C -0.0106 0.4194 0.8114 0.043 Uiso calc R 1 1

loop_
_atom_site_aniso_label
_atom_site_aniso_U_11
_atom_site_aniso_U_22
_atom_site_aniso_U_33
_atom_site_aniso_U_12
_atom_site_aniso_U_13
_atom_site_aniso_U_23
O1 0.0183(5) 0.0319(6) 0.0242(6) -0.0048(4) -0.0003(4) -0.0046(5)
N1 0.0232(6) 0.0308(7) 0.0206(7) -0.0072(5) 0.0043(5) -0.0073(6)
C1 0.0272(8) 0.0238(7) 0.0171(7) -0.0070(6) -0.0004(6) -0.0042(6)
C2 0.0204(7) 0.0219(7) 0.0238(8) -0.0026(6) -0.0011(6) -0.0057(6)
C3 0.0185(7) 0.0222(7) 0.0213(8) -0.0042(6) 0.0041(6) -0.0072(6)
C4 0.0202(7) 0.0161(7) 0.0192(7) -0.0056(5) 0.0019(6) -0.0055(6)
C5 0.0171(7) 0.0240(7) 0.0231(8) -0.0036(6) 0.0011(6) -0.0070(6)
C6 0.0196(7) 0.0179(7) 0.0218(8) -0.0019(5) 0.0008(6) -0.0067(6)
C7 0.0191(7) 0.0218(7) 0.0202(8) -0.0043(6) 0.0010(6) -0.0054(6)
C8 0.0178(7) 0.0181(7) 0.0232(8) -0.0026(5) -0.0003(6) -0.0064(6)
C9 0.0200(7) 0.0168(7) 0.0186(7) -0.0011(5) -0.0006(6) -0.0054(6)
C10 0.0231(7) 0.0237(7) 0.0187(7) -0.0043(6) -0.0007(6) -0.0092(6)
C11 0.0210(7) 0.0236(7) 0.0229(8) -0.0068(6) 0.0023(6) -0.0093(6)
C12 0.0238(7) 0.0205(7) 0.0210(8) -0.0026(6) 0.0033(6) -0.0058(6)
C13 0.0267(8) 0.0270(8) 0.0173(8) -0.0021(6) -0.0031(6) -0.0071(6)
C14 0.0200(7) 0.0227(7) 0.0232(8) -0.0033(6) -0.0030(6) -0.0074(6)
C15 0.0324(9) 0.0383(9) 0.0219(9) -0.0096(7) 0.0070(7) -0.0065(7)
O2 0.0176(5) 0.0349(6) 0.0241(6) -0.0022(4) -0.0027(4) -0.0023(5)
N2 0.0243(7) 0.0301(7) 0.0195(7) -0.0064(5) 0.0032(5) -0.0037(6)
C16 0.0293(8) 0.0244(8) 0.0162(8) -0.0045(6) -0.0005(6) -0.0025(6)
C17 0.0211(7) 0.0268(8) 0.0210(8) -0.0016(6) -0.0031(6) -0.0037(6)
C18 0.0185(7) 0.0222(7) 0.0192(8) -0.0034(6) 0.0028(6) -0.0058(6)
C19 0.0194(7) 0.0161(7) 0.0183(7) -0.0037(5) 0.0002(5) -0.0058(6)
C20 0.0174(7) 0.0250(8) 0.0231(8) -0.0038(6) 0.0003(6) -0.0054(6)
C21 0.0194(7) 0.0175(7) 0.0204(8) -0.0020(6) -0.0005(6) -0.0057(6)
C22 0.0190(7) 0.0237(7) 0.0183(8) -0.0025(6) -0.0006(6) -0.0059(6)
C23 0.0185(7) 0.0215(7) 0.0197(7) -0.0025(6) -0.0014(6) -0.0086(6)
C24 0.0221(7) 0.0189(7) 0.0158(7) -0.0053(6) -0.0020(5) -0.0070(6)
C25 0.0231(7) 0.0197(7) 0.0161(7) -0.0029(6) -0.0032(6) -0.0038(6)
C26 0.0209(7) 0.0230(7) 0.0214(8) -0.0044(6) 0.0006(6) -0.0091(6)
C27 0.0278(8) 0.0206(7) 0.0166(7) -0.0093(6) 0.0006(6) -0.0073(6)
C28 0.0302(8) 0.0196(7) 0.0154(7) -0.0057(6) -0.0050(6) -0.0019(6)
C29 0.0211(7) 0.0200(7) 0.0213(8) -0.0020(6) -0.0036(6) -0.0065(6)
C30 0.0337(9) 0.0303(8) 0.0210(8) -0.0112(7) 0.0042(7) -0.0057(7)

loop_
_atom_type_symbol
_atom_type_description
_atom_type_scat_dispersion_real
_atom_type_scat_dispersion_imag
_atom_type_scat_source
C C 0.0033 0.0016 'International Tables Vol C Tables 4.2.6.8 and 6.1.1.4'
H H 0.0000 0.0000 'International Tables Vol C Tables 4.2.6.8 and 6.1.1.4'
N N 0.0061 0.0033 'International Tables Vol C Tables 4.2.6.8 and 6.1.1.4'
O O 0.0106 0.0060 'International Tables Vol C Tables 4.2.6.8 and 6.1.1.4'

loop_
_geom_angle_atom_site_label_1
_geom_angle_atom_site_label_2
_geom_angle_atom_site_label_3
_geom_angle
C5 N1 C1 116.27(13)
N1 C1 C2 123.74(14)
C1 C2 C3 118.99(14)
C2 C3 C4 118.63(13)
C3 C4 C5 117.69(13)
C3 C4 C6 124.68(13)
C5 C4 C6 117.60(12)
N1 C5 C4 124.67(13)
O1 C6 C7 121.61(13)
O1 C6 C4 119.53(13)
C7 C6 C4 118.86(12)
C8 C7 C6 120.17(13)
C7 C8 C9 127.43(13)
C14 C9 C10 117.80(13)
C14 C9 C8 119.54(13)
C10 C9 C8 122.65(13)
C11 C10 C9 120.46(14)
C10 C11 C12 121.58(14)
C13 C12 C11 117.93(13)
C13 C12 C15 121.11(14)
C11 C12 C15 120.95(14)
C14 C13 C12 121.01(14)
C13 C14 C9 121.21(14)
C20 N2 C16 116.36(13)
N2 C16 C17 123.51(14)
C16 C17 C18 118.90(14)
C17 C18 C19 119.07(13)
C18 C19 C20 117.21(13)
C18 C19 C21 124.84(13)
C20 C19 C21 117.95(12)
N2 C20 C19 124.94(13)
O2 C21 C19 119.07(13)
C22 C21 C19 119.23(12)
C23 C22 C21 120.45(13)
O2 C21 C22 121.69(13)
C22 C23 C24 127.46(13)
C29 C24 C25 117.97(13)
C29 C24 C23 119.10(13)
C25 C24 C23 122.92(13)
C26 C25 C24 120.50(13)
C25 C26 C27 121.60(14)
C28 C27 C26 117.77(13)
C28 C27 C30 121.84(13)
C26 C27 C30 120.38(14)
C29 C28 C27 121.19(13)
C28 C29 C24 120.94(13)
N1 C1 H1 118.1
C2 C1 H1 118.1
C1 C2 H2 120.5
C3 C2 H2 120.5
C2 C3 H3 120.7
C4 C3 H3 120.7
N1 C5 H5 117.7
C4 C5 H5 117.7
C8 C7 H7 119.9
C6 C7 H7 119.9
C7 C8 H8 116.3
C9 C8 H8 116.3
C11 C10 H10 119.8
C9 C10 H10 119.8
C10 C11 H11 119.2
C12 C11 H11 119.2
C14 C13 H13 119.5
C12 C13 H13 119.5
C13 C14 H14 119.4
C9 C14 H14 119.4
C12 C15 H15A 109.5
C12 C15 H15B 109.5
H15A C15 H15B 109.5
C12 C15 H15C 109.5
H15A C15 H15C 109.5
H15B C15 H15C 109.5
N2 C16 H16 118.2
C17 C16 H16 118.2
C16 C17 H17 120.5
C18 C17 H17 120.5
C17 C18 H18 120.5
C19 C18 H18 120.5
N2 C20 H20 117.5
C19 C20 H20 117.5
C26 C25 H25 119.8
C23 C22 H22 119.8
C21 C22 H22 119.8
C22 C23 H23 116.3
C24 C23 H23 116.3
C24 C25 H25 119.8
C25 C26 H26 119.2
C27 C26 H26 119.2
C29 C28 H28 119.4
C27 C28 H28 119.4
C28 C29 H29 119.5
C24 C29 H29 119.5
C27 C30 H30A 109.5
C27 C30 H30B 109.5
H30A C30 H30B 109.5
C27 C30 H30C 109.5
H30A C30 H30C 109.5
H30B C30 H30C 109.5

loop_
_geom_bond_atom_site_label_1
_geom_bond_atom_site_label_2
_geom_bond_distance
O1 C6 1.2269(17)
N1 C5 1.3332(19)
N1 C1 1.3427(19)
C1 C2 1.383(2)
C2 C3 1.385(2)
C3 C4 1.389(2)
C4 C5 1.395(2)
C4 C6 1.491(2)
C6 C7 1.4758(19)
C7 C8 1.334(2)
C8 C9 1.4596(19)
C9 C14 1.397(2)
C9 C10 1.400(2)
C10 C11 1.384(2)
C11 C12 1.392(2)
C12 C13 1.388(2)
C12 C15 1.509(2)
C13 C14 1.383(2)
O2 C21 1.2270(17)
N2 C20 1.3315(19)
N2 C16 1.342(2)
C16 C17 1.384(2)
C17 C18 1.384(2)
C18 C19 1.387(2)
C19 C20 1.395(2)
C19 C21 1.497(2)
C21 C22 1.4742(19)
C22 C23 1.333(2)
C23 C24 1.4614(19)
C24 C29 1.399(2)
C24 C25 1.401(2)
C25 C26 1.381(2)
C26 C27 1.395(2)
C27 C28 1.392(2)
C27 C30 1.506(2)
C28 C29 1.383(2)
C1 H1 0.9500
C2 H2 0.9500
C3 H3 0.9500
C5 H5 0.9500
C7 H7 0.9500
C8 H8 0.9500
C10 H10 0.9500
C11 H11 0.9500
C13 H13 0.9500
C14 H14 0.9500
C15 H15A 0.9800
C15 H15B 0.9800
C15 H15C 0.9800
C16 H16 0.9500
C17 H17 0.9500
C18 H18 0.9500
C20 H20 0.9500
C22 H22 0.9500
C23 H23 0.9500
C25 H25 0.9500
C26 H26 0.9500
C28 H28 0.9500
C29 H29 0.9500
C30 H30A 0.9800
C30 H30B 0.9800
C30 H30C 0.9800

loop_
_geom_torsion_atom_site_label_1
_geom_torsion_atom_site_label_2
_geom_torsion_atom_site_label_3
_geom_torsion_atom_site_label_4
_geom_torsion
C5 N1 C1 C2 -0.9(2)
N1 C1 C2 C3 0.3(2)
C1 C2 C3 C4 0.7(2)
C2 C3 C4 C5 -1.1(2)
C2 C3 C4 C6 176.94(13)
C1 N1 C5 C4 0.4(2)
C3 C4 C5 N1 0.5(2)
C6 C4 C5 N1 -177.64(13)
C3 C4 C6 O1 -156.74(14)
C5 C4 C6 O1 21.3(2)
C3 C4 C6 C7 23.9(2)
C5 C4 C6 C7 -158.09(13)
O1 C6 C7 C8 8.6(2)
C4 C6 C7 C8 -171.99(13)
C6 C7 C8 C9 -176.07(13)
C7 C8 C9 C14 -169.49(14)
C7 C8 C9 C10 11.4(2)
C14 C9 C10 C11 0.5(2)
C8 C9 C10 C11 179.57(13)
C9 C10 C11 C12 0.2(2)
C10 C11 C12 C13 -0.7(2)
C10 C11 C12 C15 178.11(14)
C11 C12 C13 C14 0.5(2)
C15 C12 C13 C14 -178.31(14)
C12 C13 C14 C9 0.2(2)
C10 C9 C14 C13 -0.7(2)
C8 C9 C14 C13 -179.79(13)
C20 N2 C16 C17 -0.8(2)
N2 C16 C17 C18 0.9(2)
C16 C17 C18 C19 0.2(2)
C17 C18 C19 C20 -1.2(2)
C17 C18 C19 C21 179.11(14)
C16 N2 C20 C19 -0.3(2)
C18 C19 C20 N2 1.3(2)
C21 C19 C20 N2 -178.99(14)
C18 C19 C21 O2 -172.83(14)
C20 C19 C21 O2 7.5(2)
C18 C19 C21 C22 7.9(2)
C20 C19 C21 C22 -171.81(13)
O2 C21 C22 C23 -14.8(2)
C19 C21 C22 C23 164.46(13)
C21 C22 C23 C24 179.32(13)
C22 C23 C24 C29 173.98(14)
C22 C23 C24 C25 -7.7(2)
C29 C24 C25 C26 1.6(2)
C23 C24 C25 C26 -176.72(13)
C24 C25 C26 C27 -0.4(2)
C25 C26 C27 C28 -1.0(2)
C25 C26 C27 C30 177.93(14)
C26 C27 C28 C29 1.3(2)
C30 C27 C28 C29 -177.61(14)
C27 C28 C29 C24 -0.2(2)
C25 C24 C29 C28 -1.3(2)
C23 C24 C29 C28 177.09(13)

loop_
_cod_related_entry_id
_cod_related_entry_database
_cod_related_entry_code
1 ChemSpider 4802821
